data_2232202
loop_
_publ_author_name
'Zhong, Qin'
'Wang, Yu-Hong'
'Zhang, Xue-Ting'

_publ_section_title
;
 <i>catena</i>-Poly[[aquacopper(II)]-\m~2~-iminodiacetato-\k^4^<i>O</i>,<i>N</i>,<i>O</i>':<i>O</i>']
;
_journal_coeditor_code CV5163
_journal_issue 11
_journal_name_full 'Acta Crystallographica Section E'
_journal_page_first m1528
_journal_paper_doi 10.1107/S1600536811041286
_journal_volume 67
_journal_year 2011
_chemical_formula_iupac '[Cu (C4 H5 O4) (H2 O)]'
_chemical_formula_moiety 'C4 H7 Cu N O5'
_chemical_formula_sum 'C4 H7 Cu N O5'
_chemical_formula_weight 212.65
_chemical_name_systematic
;
<i>catena</i>-Poly[[aquacopper(II)]-\m-iminodiacetato-
\k^4^<i>O</i>,<i>N</i>,<i>O</i>':<i>O</i>']
;
_space_group_IT_number 14
_symmetry_cell_setting monoclinic
_symmetry_space_group_name_Hall '-P 2ybc'
_symmetry_space_group_name_H-M 'P 1 21/c 1'
_atom_sites_solution_hydrogens geom
_atom_sites_solution_primary direct
_atom_sites_solution_secondary difmap
_audit_creation_method SHELXL-97
_cell_angle_alpha 90.00
_cell_angle_beta 99.802(8)
_cell_angle_gamma 90.00
_cell_formula_units_Z 4
_cell_length_a 6.563(3)
_cell_length_b 9.870(4)
_cell_length_c 10.876(4)
_cell_measurement_reflns_used 3372
_cell_measurement_temperature 223(2)
_cell_measurement_theta_max 27.5
_cell_measurement_theta_min 3.1
_cell_volume 694.2(5)
_computing_cell_refinement 'CrystalClear (Rigaku, 2001)'
_computing_data_collection 'CrystalClear (Rigaku, 2001)'
_computing_data_reduction 'CrystalStructure (Rigaku, 2001)'
_computing_molecular_graphics 'SHELXTL (Sheldrick, 2008)'
_computing_publication_material 'SHELXTL (Sheldrick, 2008)'
_computing_structure_refinement 'SHELXL97 (Sheldrick, 2008)'
_computing_structure_solution 'SHELXS97 (Sheldrick, 2008)'
_diffrn_ambient_temperature 223(2)
_diffrn_detector_area_resol_mean 14.63
_diffrn_measured_fraction_theta_full 0.990
_diffrn_measured_fraction_theta_max 0.990
_diffrn_measurement_device_type 'Rigaku Saturn'
_diffrn_measurement_method \w
_diffrn_radiation_monochromator graphite
_diffrn_radiation_source 'fine-focus sealed tube'
_diffrn_radiation_type MoK\a
_diffrn_radiation_wavelength 0.71075
_diffrn_reflns_av_R_equivalents 0.0260
_diffrn_reflns_av_sigmaI/netI 0.0362
_diffrn_reflns_limit_h_max 8
_diffrn_reflns_limit_h_min -8
_diffrn_reflns_limit_k_max 12
_diffrn_reflns_limit_k_min -12
_diffrn_reflns_limit_l_max 14
_diffrn_reflns_limit_l_min -9
_diffrn_reflns_number 3854
_diffrn_reflns_theta_full 27.47
_diffrn_reflns_theta_max 27.47
_diffrn_reflns_theta_min 3.15
_exptl_absorpt_coefficient_mu 3.119
_exptl_absorpt_correction_T_max 0.6520
_exptl_absorpt_correction_T_min 0.3685
_exptl_absorpt_correction_type multi-scan
_exptl_absorpt_process_details '(<i>REQAB</i>; Jacobson, 1998)'
_exptl_crystal_colour blue
_exptl_crystal_density_diffrn 2.035
_exptl_crystal_density_method 'not measured'
_exptl_crystal_description block
_exptl_crystal_F_000 428
_exptl_crystal_size_max 0.40
_exptl_crystal_size_mid 0.25
_exptl_crystal_size_min 0.15
_refine_diff_density_max 0.446
_refine_diff_density_min -0.481
_refine_ls_extinction_method none
_refine_ls_goodness_of_fit_ref 1.023
_refine_ls_hydrogen_treatment mixed
_refine_ls_matrix_type full
_refine_ls_number_parameters 110
_refine_ls_number_reflns 1571
_refine_ls_number_restraints 3
_refine_ls_restrained_S_all 1.023
_refine_ls_R_factor_all 0.0425
_refine_ls_R_factor_gt 0.0335
_refine_ls_shift/su_max 0.000
_refine_ls_shift/su_mean 0.000
_refine_ls_structure_factor_coef Fsqd
_refine_ls_weighting_details 'calc w=1/[\s^2^(Fo^2^)+(0.0460P)^2^+0.1570P] where P=(Fo^2^+2Fc^2^)/3'
_refine_ls_weighting_scheme calc
_refine_ls_wR_factor_gt 0.0785
_refine_ls_wR_factor_ref 0.0823
_reflns_number_gt 1358
_reflns_number_total 1571
_reflns_threshold_expression I>2sigma(I)
_cod_data_source_file cv5163.cif
_cod_data_source_block I
_cod_original_sg_symbol_H-M 'P 21/c'
_cod_database_code 2232202
_cod_database_fobs_code 2232202

loop_
_symmetry_equiv_pos_as_xyz
'x, y, z'
'-x, y+1/2, -z+1/2'
'-x, -y, -z'
'x, -y-1/2, z-1/2'

loop_
_atom_site_type_symbol
_atom_site_label
_atom_site_fract_x
_atom_site_fract_y
_atom_site_fract_z
_atom_site_U_iso_or_equiv
_atom_site_adp_type
_atom_site_calc_flag
_atom_site_refinement_flags
_atom_site_occupancy
_atom_site_symmetry_multiplicity
Cu Cu1 0.85030(5) 0.23532(3) 0.75251(3) 0.02015(14) Uani d . 1 1
O O1 0.6802(4) 0.2321(2) 0.5873(2) 0.0312(5) Uani d . 1 1
O O2 0.4101(3) 0.3228(3) 0.4674(2) 0.0378(6) Uani d . 1 1
O O3 0.9803(3) 0.4446(2) 0.7449(2) 0.0312(5) Uani d . 1 1
O O4 0.9274(3) 0.64968(19) 0.8186(2) 0.0265(5) Uani d . 1 1
O O5 0.9679(4) 0.1781(3) 0.9246(2) 0.0454(6) Uani d D 1 1
H H5A 0.897(6) 0.212(4) 0.978(3) 0.054 Uiso d D 1 1
H H5B 1.1022(18) 0.184(5) 0.945(4) 0.054 Uiso d D 1 1
N N1 0.6164(4) 0.3497(2) 0.7986(2) 0.0200(5) Uani d D 1 1
H H11A 0.546(4) 0.303(3) 0.844(3) 0.024 Uiso d D 1 1
C C1 0.4669(4) 0.3788(3) 0.6828(3) 0.0263(6) Uani d . 1 1
H H1A 0.4639 0.4767 0.6674 0.032 Uiso calc R 1 1
H H1B 0.3282 0.3511 0.6949 0.032 Uiso calc R 1 1
C C2 0.5202(5) 0.3069(3) 0.5707(3) 0.0256(6) Uani d . 1 1
C C3 0.7073(4) 0.4735(3) 0.8622(3) 0.0226(6) Uani d . 1 1
H H3A 0.7568 0.4537 0.9505 0.027 Uiso calc R 1 1
H H3B 0.6011 0.5440 0.8571 0.027 Uiso calc R 1 1
C C4 0.8864(4) 0.5246(3) 0.8023(3) 0.0208(6) Uani d . 1 1

loop_
_atom_site_aniso_label
_atom_site_aniso_U_11
_atom_site_aniso_U_22
_atom_site_aniso_U_33
_atom_site_aniso_U_12
_atom_site_aniso_U_13
_atom_site_aniso_U_23
Cu1 0.0235(2) 0.0177(2) 0.0204(2) 0.00209(13) 0.00672(14) 0.00000(13)
O1 0.0320(12) 0.0387(12) 0.0226(12) 0.0087(10) 0.0042(9) -0.0061(9)
O2 0.0342(12) 0.0540(14) 0.0233(13) 0.0085(11) -0.0003(10) -0.0008(11)
O3 0.0306(12) 0.0195(10) 0.0491(15) -0.0004(9) 0.0229(10) -0.0010(9)
O4 0.0341(11) 0.0187(9) 0.0297(12) -0.0081(9) 0.0138(9) -0.0055(8)
O5 0.0394(14) 0.0669(18) 0.0307(15) 0.0129(14) 0.0085(11) 0.0028(12)
N1 0.0231(12) 0.0185(11) 0.0202(13) -0.0033(10) 0.0085(9) -0.0004(9)
C1 0.0233(14) 0.0289(15) 0.0263(17) 0.0006(13) 0.0030(12) -0.0012(12)
C2 0.0284(16) 0.0253(14) 0.0235(16) -0.0030(13) 0.0055(12) 0.0000(12)
C3 0.0265(15) 0.0171(12) 0.0263(16) -0.0019(11) 0.0101(12) -0.0053(11)
C4 0.0203(14) 0.0199(13) 0.0215(15) -0.0032(11) 0.0016(11) 0.0019(11)

loop_
_atom_type_symbol
_atom_type_description
_atom_type_scat_dispersion_real
_atom_type_scat_dispersion_imag
_atom_type_scat_source
C C 0.0033 0.0016 'International Tables Vol C Tables 4.2.6.8 and 6.1.1.4'
H H 0.0000 0.0000 'International Tables Vol C Tables 4.2.6.8 and 6.1.1.4'
N N 0.0061 0.0033 'International Tables Vol C Tables 4.2.6.8 and 6.1.1.4'
O O 0.0106 0.0060 'International Tables Vol C Tables 4.2.6.8 and 6.1.1.4'
Cu Cu 0.3201 1.2651 'International Tables Vol C Tables 4.2.6.8 and 6.1.1.4'

loop_
_geom_angle_atom_site_label_1
_geom_angle_atom_site_label_2
_geom_angle_atom_site_label_3
_geom_angle_site_symmetry_1
_geom_angle_site_symmetry_3
_geom_angle
_geom_angle_publ_flag
O1 Cu1 O4 . 2_746 88.70(10) n
O1 Cu1 O5 . . 159.50(11) n
O4 Cu1 O5 2_746 . 93.05(10) n
O1 Cu1 N1 . . 84.15(10) n
O4 Cu1 N1 2_746 . 168.97(9) n
O5 Cu1 N1 . . 96.58(10) n
O1 Cu1 O3 . . 98.23(9) n
O4 Cu1 O3 2_746 . 93.97(8) n
O5 Cu1 O3 . . 102.01(11) n
N1 Cu1 O3 . . 78.80(8) n
C2 O1 Cu1 . . 116.8(2) ?
C4 O3 Cu1 . . 110.15(17) ?
C4 O4 Cu1 . 2_756 121.34(19) ?
Cu1 O5 H5A . . 111(3) ?
Cu1 O5 H5B . . 116(3) ?
H5A O5 H5B . . 116(4) ?
C3 N1 C1 . . 113.1(2) ?
C3 N1 Cu1 . . 108.17(17) ?
C1 N1 Cu1 . . 108.40(17) ?
C3 N1 H11A . . 113(2) ?
C1 N1 H11A . . 104(2) ?
Cu1 N1 H11A . . 110(2) ?
N1 C1 C2 . . 112.6(2) ?
N1 C1 H1A . . 109.1 ?
C2 C1 H1A . . 109.1 ?
N1 C1 H1B . . 109.1 ?
C2 C1 H1B . . 109.1 ?
H1A C1 H1B . . 107.8 ?
O2 C2 O1 . . 122.9(3) ?
O2 C2 C1 . . 119.7(3) ?
O1 C2 C1 . . 117.4(3) ?
N1 C3 C4 . . 110.7(2) ?
N1 C3 H3A . . 109.5 ?
C4 C3 H3A . . 109.5 ?
N1 C3 H3B . . 109.5 ?
C4 C3 H3B . . 109.5 ?
H3A C3 H3B . . 108.1 ?
O3 C4 O4 . . 125.4(3) ?
O3 C4 C3 . . 119.5(2) ?
O4 C4 C3 . . 115.0(2) ?

loop_
_geom_bond_atom_site_label_1
_geom_bond_atom_site_label_2
_geom_bond_site_symmetry_2
_geom_bond_distance
_geom_bond_publ_flag
Cu1 O1 . 1.948(2) n
Cu1 O4 2_746 1.955(2) n
Cu1 O5 . 1.981(3) n
Cu1 N1 . 2.036(2) n
Cu1 O3 . 2.241(2) n
O1 C2 . 1.271(4) ?
O2 C2 . 1.238(4) ?
O3 C4 . 1.234(3) ?
O4 C4 . 1.270(3) ?
O4 Cu1 2_756 1.955(2) ?
O5 H5A . 0.873(10) ?
O5 H5B . 0.873(10) ?
N1 C3 . 1.478(3) ?
N1 C1 . 1.486(4) ?
N1 H11A . 0.863(10) ?
C1 C2 . 1.503(4) ?
C1 H1A . 0.9800 ?
C1 H1B . 0.9800 ?
C3 C4 . 1.523(4) ?
C3 H3A . 0.9800 ?
C3 H3B . 0.9800 ?

loop_
_geom_hbond_atom_site_label_D
_geom_hbond_atom_site_label_H
_geom_hbond_atom_site_label_A
_geom_hbond_site_symmetry_A
_geom_hbond_distance_DH
_geom_hbond_distance_HA
_geom_hbond_distance_DA
_geom_hbond_angle_DHA
O5 H5A O1 4_566 0.873(10) 2.076(14) 2.936(4) 168(4)
O5 H5B O2 4_666 0.873(10) 1.994(13) 2.860(4) 171(4)
N1 H11A O2 4_566 0.863(10) 2.134(11) 2.992(3) 173(3)

loop_
_geom_torsion_atom_site_label_1
_geom_torsion_atom_site_label_2
_geom_torsion_atom_site_label_3
_geom_torsion_atom_site_label_4
_geom_torsion_site_symmetry_1
_geom_torsion
O4 Cu1 O1 C2 2_746 -164.3(2)
O5 Cu1 O1 C2 . 100.5(3)
N1 Cu1 O1 C2 . 7.3(2)
O3 Cu1 O1 C2 . -70.5(2)
O1 Cu1 O3 C4 . 100.6(2)
O4 Cu1 O3 C4 2_746 -170.2(2)
O5 Cu1 O3 C4 . -76.2(2)
N1 Cu1 O3 C4 . 18.2(2)
O1 Cu1 N1 C3 . -129.37(18)
O4 Cu1 N1 C3 2_746 -79.5(5)
O5 Cu1 N1 C3 . 71.24(19)
O3 Cu1 N1 C3 . -29.75(17)
O1 Cu1 N1 C1 . -6.38(17)
O4 Cu1 N1 C1 2_746 43.5(5)
O5 Cu1 N1 C1 . -165.77(18)
O3 Cu1 N1 C1 . 93.24(18)
C3 N1 C1 C2 . 125.0(3)
Cu1 N1 C1 C2 . 5.1(3)
Cu1 O1 C2 O2 . 173.5(2)
Cu1 O1 C2 C1 . -6.1(3)
N1 C1 C2 O2 . -179.3(3)
N1 C1 C2 O1 . 0.3(4)
C1 N1 C3 C4 . -82.1(3)
Cu1 N1 C3 C4 . 38.0(3)
Cu1 O3 C4 O4 . 177.6(2)
Cu1 O3 C4 C3 . -1.3(3)
Cu1 O4 C4 O3 2_756 1.8(4)
Cu1 O4 C4 C3 2_756 -179.27(19)
N1 C3 C4 O3 . -24.3(4)
N1 C3 C4 O4 . 156.6(2)
